data_7002002
loop_
_publ_author_name
'Cheng, Yong'
'Xu, Hui-Jun'
'Sun, Jia-Feng'
'Li, Yi-Zhi'
'Chen, Xue-Tai'
'Xue, Zi-Ling'

_publ_section_title
;
 Synthesis, structures and catalytic activities of ruthenium(ii)
 carbonyl chloride complexes containing pyridine-functionalised
 N-heterocyclic carbenes
;
_journal_issue 35
_journal_name_full 'Dalton Transactions'
_journal_page_first 7132
_journal_paper_doi 10.1039/b904882k
_journal_year 2009
_chemical_formula_moiety 'C14 H15 Cl2 N3 O2 Ru, 2(H2 O)'
_chemical_formula_sum 'C14 H19 Cl2 N3 O4 Ru'
_chemical_formula_weight 465.29
_chemical_name_systematic
;
?
;
_space_group_IT_number 14
_symmetry_cell_setting monoclinic
_symmetry_space_group_name_Hall '-P 2yn'
_symmetry_space_group_name_H-M 'P 1 21/n 1'
_atom_sites_solution_hydrogens geom
_atom_sites_solution_primary direct
_atom_sites_solution_secondary difmap
_audit_creation_method SHELXL-97
_cell_angle_alpha 90.00
_cell_angle_beta 97.904(2)
_cell_angle_gamma 90.00
_cell_formula_units_Z 4
_cell_length_a 11.732(2)
_cell_length_b 8.9321(16)
_cell_length_c 18.799(3)
_cell_measurement_reflns_used 2682
_cell_measurement_temperature 291(2)
_cell_measurement_theta_max 24.53
_cell_measurement_theta_min 2.19
_cell_volume 1951.3(6)
_computing_cell_refinement SMART
_computing_data_collection 'SMART (Bruker, 2000)'
_computing_data_reduction 'SAINT (Bruker, 2000)'
_computing_molecular_graphics SHELXTL
_computing_publication_material SHELXTL
_computing_structure_refinement SHELXTL
_computing_structure_solution 'SHELXTL (Bruker, 2000)'
_diffrn_ambient_temperature 291(2)
_diffrn_measured_fraction_theta_full 0.999
_diffrn_measured_fraction_theta_max 0.999
_diffrn_measurement_device_type 'Bruker Smart Apex CCD'
_diffrn_measurement_method 'phi and omega scans'
_diffrn_radiation_monochromator graphite
_diffrn_radiation_source 'sealed tube'
_diffrn_radiation_type MoK\a
_diffrn_radiation_wavelength 0.71073
_diffrn_reflns_av_R_equivalents 0.0398
_diffrn_reflns_av_sigmaI/netI 0.0499
_diffrn_reflns_limit_h_max 14
_diffrn_reflns_limit_h_min -14
_diffrn_reflns_limit_k_max 10
_diffrn_reflns_limit_k_min -11
_diffrn_reflns_limit_l_max 23
_diffrn_reflns_limit_l_min -9
_diffrn_reflns_number 10192
_diffrn_reflns_theta_full 25.99
_diffrn_reflns_theta_max 25.99
_diffrn_reflns_theta_min 2.19
_exptl_absorpt_coefficient_mu 1.098
_exptl_absorpt_correction_T_max 0.79
_exptl_absorpt_correction_T_min 0.74
_exptl_absorpt_correction_type multi-scan
_exptl_absorpt_process_details 'SADABS; Bruker, 2000'
_exptl_crystal_density_diffrn 1.584
_exptl_crystal_density_method 'not measured'
_exptl_crystal_F_000 936
_exptl_crystal_size_max 0.28
_exptl_crystal_size_mid 0.24
_exptl_crystal_size_min 0.22
_refine_diff_density_max 0.383
_refine_diff_density_min -0.896
_refine_diff_density_rms 0.079
_refine_ls_extinction_method none
_refine_ls_goodness_of_fit_ref 1.001
_refine_ls_hydrogen_treatment constr
_refine_ls_matrix_type full
_refine_ls_number_parameters 220
_refine_ls_number_reflns 3821
_refine_ls_number_restraints 0
_refine_ls_restrained_S_all 1.001
_refine_ls_R_factor_all 0.0681
_refine_ls_R_factor_gt 0.0482
_refine_ls_shift/su_max 0.000
_refine_ls_shift/su_mean 0.000
_refine_ls_structure_factor_coef Fsqd
_refine_ls_weighting_details 'calc w=1/[\s^2^(Fo^2^)+(0.05P)^2^+0.99P] where P=(Fo^2^+2Fc^2^)/3'
_refine_ls_weighting_scheme calc
_refine_ls_wR_factor_gt 0.0995
_refine_ls_wR_factor_ref 0.1039
_reflns_number_gt 2804
_reflns_number_total 3821
_reflns_threshold_expression >2sigma(I)
_cod_data_source_file b904882k.txt
_cod_data_source_block 1a
_cod_depositor_comments
;
The following automatic conversions were performed:
'_symmetry_cell_setting' value 'Monoclinic' changed to 'monoclinic'
according to '/home/saulius/struct/CIF-dictionaries/cif_core.dic'
dictionary named 'cif_core.dic' version 2.4.1 from 2010-06-29.

Automatic conversion script
Id: cif_fix_enum 1527 2010-12-29 10:47:43Z saulius 
;
_cod_original_sg_symbol_H-M 'P2(1)/n '
_cod_database_code 7002002

loop_
_symmetry_equiv_pos_as_xyz
'x, y, z'
'-x+1/2, y+1/2, -z+1/2'
'-x, -y, -z'
'x-1/2, -y-1/2, z-1/2'

loop_
_atom_site_label
_atom_site_type_symbol
_atom_site_fract_x
_atom_site_fract_y
_atom_site_fract_z
_atom_site_U_iso_or_equiv
_atom_site_adp_type
_atom_site_occupancy
_atom_site_symmetry_multiplicity
_atom_site_calc_flag
_atom_site_refinement_flags
_atom_site_disorder_assembly
_atom_site_disorder_group
C1 C 0.8142(4) -0.0202(6) -0.0479(2) 0.0518(11) Uani 1 1 d . . .
H1 H 0.8695 0.0384 -0.0656 0.062 Uiso 1 1 calc R . .
C2 C 0.7930(4) -0.1590(5) -0.0758(2) 0.0509(11) Uani 1 1 d . . .
H2 H 0.8315 -0.1934 -0.1127 0.061 Uiso 1 1 calc R . .
C3 C 0.7141(4) -0.2477(6) -0.0486(3) 0.0608(12) Uani 1 1 d . . .
H3 H 0.6994 -0.3444 -0.0658 0.073 Uiso 1 1 calc R . .
C4 C 0.6588(4) -0.1922(5) 0.0028(3) 0.0524(11) Uani 1 1 d . . .
H4 H 0.6051 -0.2508 0.0220 0.063 Uiso 1 1 calc R . .
C5 C 0.6808(4) -0.0484(5) 0.0277(2) 0.0451(10) Uani 1 1 d . . .
C6 C 0.5459(4) -0.0386(6) 0.1190(3) 0.0525(12) Uani 1 1 d . . .
H6 H 0.5123 -0.1327 0.1119 0.063 Uiso 1 1 calc R . .
C7 C 0.5214(4) 0.0593(5) 0.1659(2) 0.0493(11) Uani 1 1 d . . .
H7 H 0.4668 0.0498 0.1971 0.059 Uiso 1 1 calc R . .
C8 C 0.6592(4) 0.1589(5) 0.1073(2) 0.0470(10) Uani 1 1 d . . .
C9 C 0.5941(4) 0.3216(6) 0.2073(2) 0.0482(10) Uani 1 1 d . . .
C10 C 0.7127(4) 0.3331(6) 0.2506(3) 0.0568(12) Uani 1 1 d . . .
H10A H 0.7693 0.3446 0.2187 0.085 Uiso 1 1 calc R . .
H10B H 0.7286 0.2438 0.2787 0.085 Uiso 1 1 calc R . .
H10C H 0.7153 0.4182 0.2820 0.085 Uiso 1 1 calc R . .
C11 C 0.5592(4) 0.4508(5) 0.1577(3) 0.0558(12) Uani 1 1 d . . .
H11A H 0.5763 0.5433 0.1829 0.084 Uiso 1 1 calc R . .
H11B H 0.4781 0.4453 0.1413 0.084 Uiso 1 1 calc R . .
H11C H 0.6008 0.4462 0.1172 0.084 Uiso 1 1 calc R . .
C12 C 0.5042(4) 0.2994(6) 0.2578(3) 0.0555(12) Uani 1 1 d . . .
H12A H 0.5291 0.2218 0.2917 0.083 Uiso 1 1 calc R . .
H12B H 0.4322 0.2715 0.2304 0.083 Uiso 1 1 calc R . .
H12C H 0.4947 0.3911 0.2830 0.083 Uiso 1 1 calc R . .
C13 C 0.8070(4) 0.4414(6) 0.0949(3) 0.0548(12) Uani 1 1 d . . .
C14 C 0.9002(4) 0.3110(6) -0.0073(3) 0.0517(11) Uani 1 1 d . . .
Cl1 Cl 0.63461(11) 0.34842(14) -0.03497(6) 0.0575(3) Uani 1 1 d . . .
Ru1 Ru 0.78653(3) 0.25428(4) 0.051793(18) 0.04087(12) Uani 1 1 d . . .
Cl2 Cl 0.93029(9) 0.14451(14) 0.13852(6) 0.0536(3) Uani 1 1 d . . .
N1 N 0.7602(3) 0.0358(4) 0.0032(2) 0.0471(9) Uani 1 1 d . . .
N2 N 0.6283(3) 0.0173(4) 0.08159(19) 0.0456(8) Uani 1 1 d . . .
N3 N 0.5941(3) 0.1824(4) 0.15991(19) 0.0443(8) Uani 1 1 d . . .
O1 O 0.8272(3) 0.5556(4) 0.12040(16) 0.0505(8) Uani 1 1 d . . .
O2 O 0.9670(3) 0.3442(4) -0.04120(17) 0.0557(8) Uani 1 1 d . . .
O3 O 0.3545(3) 0.8932(4) 0.27628(17) 0.0598(9) Uani 1 1 d . . .
H3D H 0.3875 0.8280 0.2532 0.072 Uiso 1 1 d R . .
H3B H 0.2914 0.9193 0.2517 0.072 Uiso 1 1 d R . .
O4 O 0.2628(3) 0.6545(4) 0.19294(17) 0.0558(8) Uani 1 1 d . . .
H4A H 0.1903 0.6537 0.1927 0.067 Uiso 1 1 d R . .
H4B H 0.2778 0.6647 0.1503 0.067 Uiso 1 1 d R . .

loop_
_atom_site_aniso_label
_atom_site_aniso_U_11
_atom_site_aniso_U_22
_atom_site_aniso_U_33
_atom_site_aniso_U_23
_atom_site_aniso_U_13
_atom_site_aniso_U_12
C1 0.045(3) 0.058(3) 0.053(3) -0.004(2) 0.009(2) -0.010(2)
C2 0.048(3) 0.056(3) 0.050(3) -0.013(2) 0.010(2) 0.007(2)
C3 0.049(3) 0.063(3) 0.068(3) -0.009(3) 0.003(2) 0.001(2)
C4 0.049(3) 0.048(3) 0.060(3) 0.004(2) 0.007(2) -0.013(2)
C5 0.042(2) 0.038(2) 0.052(3) 0.0089(19) -0.006(2) -0.0043(18)
C6 0.045(3) 0.054(3) 0.056(3) 0.011(2) -0.002(2) -0.016(2)
C7 0.041(2) 0.061(3) 0.046(2) 0.017(2) 0.006(2) -0.017(2)
C8 0.044(2) 0.045(2) 0.050(2) 0.012(2) -0.002(2) -0.0079(19)
C9 0.044(2) 0.057(3) 0.041(2) 0.004(2) -0.0027(19) -0.007(2)
C10 0.053(3) 0.057(3) 0.054(3) 0.000(2) -0.012(2) -0.007(2)
C11 0.056(3) 0.048(3) 0.058(3) 0.010(2) -0.010(2) -0.015(2)
C12 0.053(3) 0.058(3) 0.055(3) -0.003(2) 0.006(2) -0.005(2)
C13 0.058(3) 0.058(3) 0.050(3) -0.013(2) 0.010(2) -0.017(2)
C14 0.053(3) 0.048(3) 0.053(3) 0.011(2) 0.003(2) -0.019(2)
Cl1 0.0565(7) 0.0548(7) 0.0558(7) 0.0113(6) -0.0115(5) -0.0100(5)
Ru1 0.03882(19) 0.04075(19) 0.04117(19) 0.00389(15) -0.00119(13) -0.01380(14)
Cl2 0.0432(6) 0.0576(7) 0.0541(6) 0.0050(5) -0.0139(5) -0.0100(5)
N1 0.049(2) 0.0374(19) 0.054(2) 0.0043(17) 0.0045(18) -0.0041(16)
N2 0.0414(19) 0.050(2) 0.0437(18) 0.0049(17) -0.0014(15) -0.0079(16)
N3 0.0407(19) 0.046(2) 0.044(2) 0.0049(17) -0.0015(15) -0.0042(16)
O1 0.0508(18) 0.0523(19) 0.0494(18) -0.0121(15) 0.0100(15) -0.0136(15)
O2 0.056(2) 0.059(2) 0.0547(19) -0.0057(17) 0.0149(17) -0.0179(16)
O3 0.063(2) 0.059(2) 0.059(2) 0.0188(17) 0.0159(17) -0.0051(16)
O4 0.059(2) 0.062(2) 0.0494(17) -0.0103(16) 0.0178(15) 0.0118(16)

loop_
_atom_type_symbol
_atom_type_description
_atom_type_scat_dispersion_real
_atom_type_scat_dispersion_imag
_atom_type_scat_source
C C 0.0033 0.0016 'International Tables Vol C Tables 4.2.6.8 and 6.1.1.4'
H H 0.0000 0.0000 'International Tables Vol C Tables 4.2.6.8 and 6.1.1.4'
N N 0.0061 0.0033 'International Tables Vol C Tables 4.2.6.8 and 6.1.1.4'
O O 0.0106 0.0060 'International Tables Vol C Tables 4.2.6.8 and 6.1.1.4'
Cl Cl 0.1484 0.1585 'International Tables Vol C Tables 4.2.6.8 and 6.1.1.4'
Ru Ru -1.2594 0.8363 'International Tables Vol C Tables 4.2.6.8 and 6.1.1.4'

loop_
_geom_angle_atom_site_label_1
_geom_angle_atom_site_label_2
_geom_angle_atom_site_label_3
_geom_angle
_geom_angle_site_symmetry_1
_geom_angle_site_symmetry_3
_geom_angle_publ_flag
N1 C1 C2 123.2(4) . . ?
N1 C1 H1 118.4 . . ?
C2 C1 H1 118.4 . . ?
C1 C2 C3 118.8(4) . . ?
C1 C2 H2 120.6 . . ?
C3 C2 H2 120.6 . . ?
C4 C3 C2 118.5(5) . . ?
C4 C3 H3 120.8 . . ?
C2 C3 H3 120.8 . . ?
C3 C4 C5 120.4(5) . . ?
C3 C4 H4 119.8 . . ?
C5 C4 H4 119.8 . . ?
N1 C5 C4 121.0(4) . . ?
N1 C5 N2 114.7(4) . . ?
C4 C5 N2 124.2(4) . . ?
C7 C6 N2 109.9(4) . . ?
C7 C6 H6 125.0 . . ?
N2 C6 H6 125.0 . . ?
C6 C7 N3 106.1(4) . . ?
C6 C7 H7 127.0 . . ?
N3 C7 H7 127.0 . . ?
N3 C8 N2 104.6(4) . . ?
N3 C8 Ru1 144.0(3) . . ?
N2 C8 Ru1 111.4(3) . . ?
C11 C9 C10 115.7(4) . . ?
C11 C9 C12 109.4(4) . . ?
C10 C9 C12 109.6(4) . . ?
C11 C9 N3 106.5(3) . . ?
C10 C9 N3 107.2(4) . . ?
C12 C9 N3 108.2(4) . . ?
C9 C10 H10A 109.5 . . ?
C9 C10 H10B 109.5 . . ?
H10A C10 H10B 109.5 . . ?
C9 C10 H10C 109.5 . . ?
H10A C10 H10C 109.5 . . ?
H10B C10 H10C 109.5 . . ?
C9 C11 H11A 109.5 . . ?
C9 C11 H11B 109.5 . . ?
H11A C11 H11B 109.5 . . ?
C9 C11 H11C 109.5 . . ?
H11A C11 H11C 109.5 . . ?
H11B C11 H11C 109.5 . . ?
C9 C12 H12A 109.5 . . ?
C9 C12 H12B 109.5 . . ?
H12A C12 H12B 109.5 . . ?
C9 C12 H12C 109.5 . . ?
H12A C12 H12C 109.5 . . ?
H12B C12 H12C 109.5 . . ?
O1 C13 Ru1 175.3(4) . . ?
O2 C14 Ru1 179.4(4) . . ?
C13 Ru1 C14 87.5(2) . . ?
C13 Ru1 C8 101.8(2) . . ?
C14 Ru1 C8 170.7(2) . . ?
C13 Ru1 N1 178.82(18) . . ?
C14 Ru1 N1 93.65(18) . . ?
C8 Ru1 N1 77.01(16) . . ?
C13 Ru1 Cl2 91.97(16) . . ?
C14 Ru1 Cl2 91.25(15) . . ?
C8 Ru1 Cl2 88.75(12) . . ?
N1 Ru1 Cl2 87.97(10) . . ?
C13 Ru1 Cl1 91.20(16) . . ?
C14 Ru1 Cl1 91.40(15) . . ?
C8 Ru1 Cl1 88.14(12) . . ?
N1 Ru1 Cl1 88.81(10) . . ?
Cl2 Ru1 Cl1 175.95(4) . . ?
C1 N1 C5 117.9(4) . . ?
C1 N1 Ru1 126.5(3) . . ?
C5 N1 Ru1 115.5(3) . . ?
C6 N2 C8 108.9(4) . . ?
C6 N2 C5 129.6(4) . . ?
C8 N2 C5 121.4(4) . . ?
C8 N3 C7 110.4(4) . . ?
C8 N3 C9 126.9(4) . . ?
C7 N3 C9 122.7(4) . . ?
H3D O3 H3B 109.5 . . ?
H4A O4 H4B 109.5 . . ?

loop_
_geom_bond_atom_site_label_1
_geom_bond_atom_site_label_2
_geom_bond_distance
_geom_bond_site_symmetry_2
_geom_bond_publ_flag
C1 N1 1.319(6) . ?
C1 C2 1.356(7) . ?
C1 H1 0.9300 . ?
C2 C3 1.370(7) . ?
C2 H2 0.9300 . ?
C3 C4 1.331(7) . ?
C3 H3 0.9300 . ?
C4 C5 1.380(7) . ?
C4 H4 0.9300 . ?
C5 N1 1.329(5) . ?
C5 N2 1.386(6) . ?
C6 C7 1.303(7) . ?
C6 N2 1.366(6) . ?
C6 H6 0.9300 . ?
C7 N3 1.406(5) . ?
C7 H7 0.9300 . ?
C8 N3 1.346(6) . ?
C8 N2 1.384(6) . ?
C8 Ru1 2.116(4) . ?
C9 C11 1.505(6) . ?
C9 C10 1.516(6) . ?
C9 C12 1.526(6) . ?
C9 N3 1.529(6) . ?
C10 H10A 0.9600 . ?
C10 H10B 0.9600 . ?
C10 H10C 0.9600 . ?
C11 H11A 0.9600 . ?
C11 H11B 0.9600 . ?
C11 H11C 0.9600 . ?
C12 H12A 0.9600 . ?
C12 H12B 0.9600 . ?
C12 H12C 0.9600 . ?
C13 O1 1.138(5) . ?
C13 Ru1 1.859(5) . ?
C14 O2 1.116(5) . ?
C14 Ru1 1.917(5) . ?
Cl1 Ru1 2.3968(12) . ?
Ru1 N1 2.159(4) . ?
Ru1 Cl2 2.3891(12) . ?
O3 H3D 0.8499 . ?
O3 H3B 0.8499 . ?
O4 H4A 0.8500 . ?
O4 H4B 0.8500 . ?

loop_
_geom_torsion_atom_site_label_1
_geom_torsion_atom_site_label_2
_geom_torsion_atom_site_label_3
_geom_torsion_atom_site_label_4
_geom_torsion
_geom_torsion_site_symmetry_1
_geom_torsion_site_symmetry_2
_geom_torsion_site_symmetry_3
_geom_torsion_site_symmetry_4
_geom_torsion_publ_flag
N1 C1 C2 C3 -1.8(8) . . . . ?
C1 C2 C3 C4 1.8(7) . . . . ?
C2 C3 C4 C5 0.2(8) . . . . ?
C3 C4 C5 N1 -2.5(7) . . . . ?
C3 C4 C5 N2 -179.2(4) . . . . ?
N2 C6 C7 N3 -1.8(5) . . . . ?
N3 C8 Ru1 C13 -1.8(6) . . . . ?
N2 C8 Ru1 C13 178.4(3) . . . . ?
N3 C8 Ru1 N1 178.1(6) . . . . ?
N2 C8 Ru1 N1 -1.7(3) . . . . ?
N3 C8 Ru1 Cl2 89.9(5) . . . . ?
N2 C8 Ru1 Cl2 -89.9(3) . . . . ?
N3 C8 Ru1 Cl1 -92.7(5) . . . . ?
N2 C8 Ru1 Cl1 87.5(3) . . . . ?
C2 C1 N1 C5 -0.5(7) . . . . ?
C2 C1 N1 Ru1 179.9(4) . . . . ?
C4 C5 N1 C1 2.6(6) . . . . ?
N2 C5 N1 C1 179.6(4) . . . . ?
C4 C5 N1 Ru1 -177.7(3) . . . . ?
N2 C5 N1 Ru1 -0.8(5) . . . . ?
C14 Ru1 N1 C1 1.3(4) . . . . ?
C8 Ru1 N1 C1 -179.0(4) . . . . ?
Cl2 Ru1 N1 C1 -89.8(4) . . . . ?
Cl1 Ru1 N1 C1 92.6(4) . . . . ?
C14 Ru1 N1 C5 -178.3(3) . . . . ?
C8 Ru1 N1 C5 1.4(3) . . . . ?
Cl2 Ru1 N1 C5 90.5(3) . . . . ?
Cl1 Ru1 N1 C5 -87.0(3) . . . . ?
C7 C6 N2 C8 1.0(5) . . . . ?
C7 C6 N2 C5 179.0(4) . . . . ?
N3 C8 N2 C6 0.4(5) . . . . ?
Ru1 C8 N2 C6 -179.8(3) . . . . ?
N3 C8 N2 C5 -177.9(3) . . . . ?
Ru1 C8 N2 C5 2.0(5) . . . . ?
N1 C5 N2 C6 -178.7(4) . . . . ?
C4 C5 N2 C6 -1.9(7) . . . . ?
N1 C5 N2 C8 -0.9(6) . . . . ?
C4 C5 N2 C8 176.0(4) . . . . ?
N2 C8 N3 C7 -1.5(5) . . . . ?
Ru1 C8 N3 C7 178.7(4) . . . . ?
N2 C8 N3 C9 179.4(4) . . . . ?
Ru1 C8 N3 C9 -0.4(8) . . . . ?
C6 C7 N3 C8 2.1(5) . . . . ?
C6 C7 N3 C9 -178.7(4) . . . . ?
C10 C9 N3 C8 -63.4(5) . . . . ?
C11 C9 N3 C8 61.0(5) . . . . ?
C12 C9 N3 C8 178.5(4) . . . . ?
C10 C9 N3 C7 117.6(4) . . . . ?
C11 C9 N3 C7 -118.0(4) . . . . ?
C12 C9 N3 C7 -0.5(5) . . . . ?
